data_4104955
loop_
_publ_author_name
'Suzanne M. Neville'
'Gregory J. Halder'
'Karena W. Chapman'
'Martin B. Duriska'
'Boujemaa Moubaraki'
'Keith S. Murray'
'Cameron J. Kepert'

_publ_contact_author_address
; 
School of Chemistry
University of Sydney
NSW 2006
Australia
;
_publ_contact_author_email c.kepert@chem.usyd.edu.au
_publ_contact_author_fax +61-2-9351-3329
_publ_contact_author_name 'Prof. Cameron J. Kepert'
_publ_contact_author_phone +61-2-9351-5741
_publ_section_title
;
 Guest Tunable Structure and Spin Crossover Properties in a Nanoporous
 Coordination Framework Material
;
_journal_name_full 'Journal of the American Chemical Society'
_journal_page_first 12106
_journal_page_last 12108
_journal_paper_doi 10.1021/ja905360g
_journal_volume 131
_journal_year 2009
_chemical_formula_moiety 'C30 H32 Fe N6 O4 S2, 3(C H4 O)'
_chemical_formula_sum 'C33 H32 Fe N6 O7 S2'
_chemical_formula_weight 744.62
_chemical_name_common 'SCOF-2rs.Me 100K'
_space_group_IT_number 56
_symmetry_cell_setting orthorhombic
_symmetry_space_group_name_Hall '-P 2ab 2ac'
_symmetry_space_group_name_H-M 'P c c n'
_atom_sites_solution_hydrogens geom
_atom_sites_solution_primary direct
_atom_sites_solution_secondary difmap
_audit_creation_method SHELXL-97
_cell_angle_alpha 90.00
_cell_angle_beta 90.00
_cell_angle_gamma 90.00
_cell_formula_units_Z 4
_cell_length_a 14.3578(6)
_cell_length_b 14.3904(5)
_cell_length_c 17.8813(7)
_cell_measurement_reflns_used 111
_cell_measurement_temperature 100
_cell_measurement_theta_max 23.7995
_cell_measurement_theta_min 2.649
_cell_volume 3694.5(2)
_computing_cell_refinement 'SMART (BrukerAXS, 1997)'
_computing_data_collection 'SMART (BrukerAXS, 1997)'
_computing_data_reduction 'SAINT+ (BrukerAXS, 1997)'
_computing_molecular_graphics 'MERCURY 1.4 (Bruno et al., 2002)'
_computing_publication_material 'XCIF V6.12 (BrukerAXS, 2001).'
_computing_structure_refinement X-SEED
_computing_structure_solution 'SHELXS86 (Sheldrick, 1990)'
_diffrn_ambient_temperature 100
_diffrn_measured_fraction_theta_full 0.999
_diffrn_measured_fraction_theta_max 0.999
_diffrn_measurement_device_type 'APEX X8'
_diffrn_measurement_method 'scans in phi and omega'
_diffrn_radiation_monochromator graphite
_diffrn_radiation_source 'fine-focus sealed tube'
_diffrn_radiation_type MoK\a
_diffrn_radiation_wavelength 0.71073
_diffrn_reflns_av_R_equivalents 0.0378
_diffrn_reflns_av_sigmaI/netI 0.0503
_diffrn_reflns_limit_h_max 19
_diffrn_reflns_limit_h_min -19
_diffrn_reflns_limit_k_max 19
_diffrn_reflns_limit_k_min -19
_diffrn_reflns_limit_l_max 23
_diffrn_reflns_limit_l_min -23
_diffrn_reflns_number 9551
_diffrn_reflns_theta_full 28.32
_diffrn_reflns_theta_max 28.32
_diffrn_reflns_theta_min 1.14
_diffrn_standards_decay_% 0
_diffrn_standards_interval_count 0
_diffrn_standards_interval_time 0
_diffrn_standards_number 0
_exptl_absorpt_coefficient_mu 0.574
_exptl_absorpt_correction_T_max 0.8939
_exptl_absorpt_correction_T_min 0.8699
_exptl_absorpt_correction_type empirical
_exptl_absorpt_process_details SADABS
_exptl_crystal_colour purple
_exptl_crystal_density_diffrn 1.339
_exptl_crystal_description rod
_exptl_crystal_F_000 1544
_exptl_crystal_size_max 0.25
_exptl_crystal_size_mid 0.25
_exptl_crystal_size_min 0.20
_refine_diff_density_max 0.563
_refine_diff_density_min -0.782
_refine_diff_density_rms 0.092
_refine_ls_extinction_method none
_refine_ls_goodness_of_fit_ref 1.051
_refine_ls_hydrogen_treatment constr
_refine_ls_matrix_type full
_refine_ls_number_parameters 207
_refine_ls_number_reflns 4593
_refine_ls_number_restraints 0
_refine_ls_restrained_S_all 1.051
_refine_ls_R_factor_all 0.1040
_refine_ls_R_factor_gt 0.0631
_refine_ls_shift/su_max 0.000
_refine_ls_shift/su_mean 0.000
_refine_ls_structure_factor_coef Fsqd
_refine_ls_weighting_details 'calc w=1/[\s^2^(Fo^2^)+(0.1147P)^2^+0.0000P] where P=(Fo^2^+2Fc^2^)/3'
_refine_ls_weighting_scheme calc
_refine_ls_wR_factor_gt 0.1720
_refine_ls_wR_factor_ref 0.1988
_reflns_number_gt 2729
_reflns_number_total 4593
_reflns_threshold_expression >2sigma(I)
_cod_data_source_file ja905360g_si_001_6.cif
_cod_data_source_block SCOF-2rs.Me-100K
_cod_database_code 4104955

loop_
_symmetry_equiv_pos_as_xyz
'x, y, z'
'-x+1/2, -y+1/2, z'
'x+1/2, -y, -z+1/2'
'-x, y+1/2, -z+1/2'
'-x, -y, -z'
'x-1/2, y-1/2, -z'
'-x-1/2, y, z-1/2'
'x, -y-1/2, z-1/2'

loop_
_atom_site_label
_atom_site_type_symbol
_atom_site_fract_x
_atom_site_fract_y
_atom_site_fract_z
_atom_site_U_iso_or_equiv
_atom_site_adp_type
_atom_site_occupancy
_atom_site_symmetry_multiplicity
_atom_site_calc_flag
_atom_site_refinement_flags
_atom_site_disorder_assembly
_atom_site_disorder_group
Fe1 Fe 0.2500 0.2500 0.25047(8) 0.0208(2) Uani 1 2 d S . .
S1 S 0.4816(3) 0.0133(3) 0.25127(12) 0.0859(8) Uani 0.85 1 d P A 1
S1B S 0.5508(11) 0.0947(11) 0.2289(9) 0.089(4) Uiso 0.15 1 d P A 2
O9 O 0.0822(3) 0.0330(3) 0.5750(2) 0.0484(13) Uani 1 1 d . . .
H9A H 0.0530 0.0298 0.6156 0.058 Uiso 1 1 calc R . .
N1 N 0.3449(4) 0.1484(4) 0.2476(3) 0.0245(7) Uani 1 1 d . A .
C1 C 0.4091(7) 0.0997(5) 0.2495(4) 0.0595(18) Uani 1 1 d . . .
O16 O 0.0391(4) 0.0799(4) -0.0738(2) 0.0704(19) Uani 1 1 d . . .
H16 H 0.0359 0.0504 -0.1143 0.084 Uiso 1 1 calc R . .
N2 N 0.1738(3) 0.1810(3) 0.3352(2) 0.0291(11) Uani 1 1 d . . .
C2 C 0.0843(3) 0.1831(2) 0.33702(16) 0.0382(17) Uani 1 1 d . . .
H2A H 0.0538 0.2145 0.2972 0.046 Uiso 1 1 calc R . .
N3 N 0.1790(3) 0.1742(2) 0.16481(16) 0.0274(11) Uani 1 1 d R . .
C3 C 0.0264(3) 0.1427(2) 0.39312(16) 0.0480(19) Uani 1 1 d R . .
H3 H -0.0395 0.1479 0.3913 0.058 Uiso 1 1 d R . .
C4 C 0.0721(5) 0.0939(4) 0.4522(3) 0.0373(18) Uani 1 1 d . . .
C5 C 0.1660(5) 0.0980(4) 0.4525(3) 0.0362(17) Uani 1 1 d . . .
H5 H 0.1986 0.0727 0.4939 0.043 Uiso 1 1 calc R . .
C6 C 0.2181(5) 0.1388(4) 0.3932(4) 0.0344(16) Uiso 1 1 d . . .
H6 H 0.2842 0.1365 0.3942 0.041 Uiso 1 1 calc R . .
C7 C 0.0176(4) 0.0518(5) 0.5149(3) 0.0348(17) Uani 1 1 d . . .
C8 C -0.0612(5) 0.1086(5) 0.5399(4) 0.055(2) Uani 1 1 d . . .
H8A H -0.0870 0.0823 0.5860 0.083 Uiso 1 1 calc R . .
H8B H -0.1094 0.1091 0.5010 0.083 Uiso 1 1 calc R . .
H8C H -0.0401 0.1723 0.5492 0.083 Uiso 1 1 calc R . .
C9 C 0.1381(5) 0.2136(5) 0.1066(4) 0.0391(17) Uani 1 1 d . . .
H1 H 0.1380 0.2796 0.1050 0.047 Uiso 1 1 calc R . .
C10 C 0.0971(5) 0.1696(5) 0.0502(3) 0.0406(17) Uani 1 1 d . . .
H10 H 0.0671 0.2035 0.0115 0.049 Uiso 1 1 calc R . .
C11 C 0.0991(4) 0.0720(4) 0.0487(3) 0.0290(15) Uani 1 1 d . . .
C12 C 0.1422(3) 0.0290(3) 0.1074(3) 0.0341(15) Uani 1 1 d . . .
H12 H 0.1452 -0.0370 0.1087 0.041 Uiso 1 1 calc R . .
C13 C 0.1805(4) 0.0785(4) 0.1632(3) 0.0347(16) Uani 1 1 d . . .
H13 H 0.2097 0.0462 0.2032 0.042 Uiso 1 1 calc R . .
C14 C 0.0467(5) 0.0168(5) -0.0139(3) 0.0375(19) Uani 1 1 d . . .
C15 C 0.1077(5) -0.0610(5) -0.0402(4) 0.054(2) Uani 1 1 d . . .
H15A H 0.0809 -0.0887 -0.0854 0.081 Uiso 1 1 calc R . .
H15B H 0.1122 -0.1084 -0.0010 0.081 Uiso 1 1 calc R . .
H15C H 0.1700 -0.0369 -0.0514 0.081 Uiso 1 1 calc R . .
C60 C 0.813(2) 0.158(2) 0.2586(14) 0.286(12) Uiso 1 1 d . . .
O60 O 0.748(4) 0.145(2) 0.2080(16) 0.62(3) Uiso 1 1 d . . .
O50 O -0.3134(11) 0.2296(12) 0.3825(9) 0.137(5) Uiso 0.50 1 d P . .
C50 C -0.244(3) 0.215(2) 0.4264(14) 0.171(13) Uiso 0.50 1 d P . .

loop_
_atom_site_aniso_label
_atom_site_aniso_U_11
_atom_site_aniso_U_22
_atom_site_aniso_U_33
_atom_site_aniso_U_23
_atom_site_aniso_U_13
_atom_site_aniso_U_12
Fe1 0.0222(14) 0.0256(15) 0.0146(3) 0.000 0.000 -0.0033(2)
S1 0.122(3) 0.106(3) 0.0300(6) -0.0068(10) -0.0016(10) 0.0790(14)
O9 0.051(3) 0.071(4) 0.023(2) 0.001(2) -0.0089(18) -0.006(2)
N1 0.029(3) 0.026(3) 0.0182(12) -0.0041(18) -0.0066(18) -0.0032(13)
C1 0.118(7) 0.036(4) 0.0244(19) 0.005(2) -0.026(3) 0.011(3)
O16 0.106(4) 0.089(4) 0.017(2) 0.009(2) -0.008(3) -0.072(3)
N2 0.031(3) 0.029(3) 0.028(2) -0.004(2) -0.013(2) -0.008(2)
C2 0.033(4) 0.033(4) 0.048(4) 0.015(3) -0.001(3) 0.001(3)
N3 0.036(4) 0.027(3) 0.019(2) -0.005(2) -0.002(2) 0.000(2)
C3 0.051(5) 0.062(5) 0.031(3) -0.001(3) -0.006(3) -0.023(3)
C4 0.053(5) 0.036(4) 0.023(3) -0.002(2) -0.016(3) -0.030(3)
C5 0.051(5) 0.037(4) 0.020(3) -0.002(2) -0.007(3) -0.011(3)
C7 0.032(4) 0.037(4) 0.035(3) -0.012(2) -0.006(3) -0.005(3)
C8 0.078(7) 0.038(5) 0.049(4) -0.004(3) 0.040(4) -0.002(4)
C9 0.056(4) 0.029(3) 0.032(3) 0.014(2) -0.013(2) 0.001(2)
C10 0.061(5) 0.028(4) 0.032(3) 0.007(3) -0.007(3) 0.007(3)
C11 0.028(3) 0.035(3) 0.024(3) -0.014(2) 0.005(2) 0.001(3)
C12 0.027(3) 0.024(3) 0.051(4) -0.005(3) -0.015(3) 0.012(2)
C13 0.047(4) 0.031(3) 0.026(3) 0.011(3) -0.010(3) -0.004(3)
C14 0.042(4) 0.058(5) 0.013(2) -0.003(3) -0.002(2) -0.023(4)
C15 0.038(5) 0.077(6) 0.047(5) -0.010(4) 0.002(4) -0.008(4)

loop_
_atom_type_symbol
_atom_type_description
_atom_type_scat_dispersion_real
_atom_type_scat_dispersion_imag
_atom_type_scat_source
C C 0.0033 0.0016 'International Tables Vol C Tables 4.2.6.8 and 6.1.1.4'
H H 0.0000 0.0000 'International Tables Vol C Tables 4.2.6.8 and 6.1.1.4'
N N 0.0061 0.0033 'International Tables Vol C Tables 4.2.6.8 and 6.1.1.4'
O O 0.0106 0.0060 'International Tables Vol C Tables 4.2.6.8 and 6.1.1.4'
S S 0.1246 0.1234 'International Tables Vol C Tables 4.2.6.8 and 6.1.1.4'
Fe Fe 0.3463 0.8444 'International Tables Vol C Tables 4.2.6.8 and 6.1.1.4'

loop_
_geom_angle_atom_site_label_1
_geom_angle_atom_site_label_2
_geom_angle_atom_site_label_3
_geom_angle
_geom_angle_site_symmetry_1
_geom_angle_site_symmetry_3
N1 Fe1 N1 177.1(3) 2 .
N1 Fe1 N2 91.6(2) 2 2
N1 Fe1 N2 90.5(2) . 2
N1 Fe1 N2 90.5(2) 2 .
N1 Fe1 N2 91.6(2) . .
N2 Fe1 N2 88.56(19) 2 .
N1 Fe1 N3 91.7(2) 2 .
N1 Fe1 N3 86.2(2) . .
N2 Fe1 N3 176.69(10) 2 .
N2 Fe1 N3 91.55(9) . .
N1 Fe1 N3 86.2(2) 2 2
N1 Fe1 N3 91.7(2) . 2
N2 Fe1 N3 91.55(9) 2 2
N2 Fe1 N3 176.69(10) . 2
N3 Fe1 N3 88.52(16) . 2
C7 O9 H9A 109.5 . .
C1 N1 Fe1 169.8(8) . .
N1 C1 S1 167.2(10) . .
N1 C1 S1B 142.9(9) . .
S1 C1 S1B 49.1(5) . .
C14 O16 H16 109.5 . .
C2 N2 C6 117.3(4) . .
C2 N2 Fe1 121.6(2) . .
C6 N2 Fe1 120.9(4) . .
N2 C2 C3 126.21(18) . .
N2 C2 H2A 116.9 . .
C3 C2 H2A 116.9 . .
C9 N3 C13 114.8(4) . .
C9 N3 Fe1 123.8(4) . .
C13 N3 Fe1 121.2(2) . .
C2 C3 C4 116.92 . .
C2 C3 H3 121.6 . .
C4 C3 H3 121.5 . .
C5 C4 C3 116.13 . .
C5 C4 C7 122.5(6) . .
C3 C4 C7 120.89 . .
C4 C5 C6 122.7(6) . .
C4 C5 H5 118.6 . .
C6 C5 H5 118.6 . .
N2 C6 C5 120.4(6) . .
N2 C6 H6 119.8 . .
C5 C6 H6 119.8 . .
O9 C7 C8 112.0(5) . .
O9 C7 C4 107.3(5) . .
C8 C7 C4 114.0(6) . .
O9 C7 C7 105.4(6) . 5_556
C8 C7 C7 111.2(7) . 5_556
C4 C7 C7 106.4(5) . 5_556
C7 C8 H8A 109.5 . .
C7 C8 H8B 109.5 . .
H8A C8 H8B 109.5 . .
C7 C8 H8C 109.5 . .
H8A C8 H8C 109.5 . .
H8B C8 H8C 109.5 . .
N3 C9 C10 126.15 . .
N3 C9 H1 116.9 . .
C10 C9 H1 116.9 . .
C9 C10 C11 118.8(6) . .
C9 C10 H10 120.6 . .
C11 C10 H10 120.6 . .
C12 C11 C10 116.6(5) . .
C12 C11 C14 122.5(6) . .
C10 C11 C14 120.7(6) . .
C13 C12 C11 121.0(4) . .
C13 C12 H12 119.5 . .
C11 C12 H12 119.5 . .
C12 C13 N3 122.62 . .
C12 C13 H13 118.7 . .
N3 C13 H13 118.7 . .
O16 C14 C15 106.8(5) . .
O16 C14 C14 112.8(7) . 5
C15 C14 C14 112.5(8) . 5
O16 C14 C11 104.7(5) . .
C15 C14 C11 108.9(5) . .
C14 C14 C11 110.8(5) 5 .
C14 C15 H15A 109.5 . .
C14 C15 H15B 109.5 . .
H15A C15 H15B 109.5 . .
C14 C15 H15C 109.5 . .
H15A C15 H15C 109.5 . .
H15B C15 H15C 109.5 . .

loop_
_geom_bond_atom_site_label_1
_geom_bond_atom_site_label_2
_geom_bond_distance
_geom_bond_site_symmetry_2
Fe1 N1 2.000(3) 2
Fe1 N1 2.000(3) .
Fe1 N2 2.116(4) 2
Fe1 N2 2.116(4) .
Fe1 N3 2.139(3) .
Fe1 N3 2.139(3) 2
S1 C1 1.621(6) .
S1B C1 2.070(18) .
O9 C7 1.445(7) .
O9 H9A 0.8400 .
N1 C1 1.158(7) .
O16 C14 1.409(8) .
O16 H16 0.8400 .
N2 C2 1.286(5) .
N2 C6 1.361(7) .
C2 C3 1.4266 .
C2 H2A 0.9500 .
N3 C9 1.323(6) .
N3 C13 1.377(6) .
C3 C4 1.428(6) .
C3 H3 0.9500 .
C4 C5 1.349(10) .
C4 C7 1.495(8) .
C5 C6 1.424(9) .
C5 H5 0.9500 .
C6 H6 0.9500 .
C7 C8 1.466(9) .
C7 C7 1.664(12) 5_556
C8 H8A 0.9800 .
C8 H8B 0.9800 .
C8 H8C 0.9800 .
C9 C10 1.328(9) .
C9 H1 0.9500 .
C10 C11 1.405(9) .
C10 H10 0.9500 .
C11 C12 1.366(7) .
C11 C14 1.565(7) .
C12 C13 1.344(6) .
C12 H12 0.9500 .
C13 H13 0.9500 .
C14 C15 1.498(10) .
C14 C14 1.510(12) 5
C15 H15A 0.9800 .
C15 H15B 0.9800 .
C15 H15C 0.9800 .
C60 O60 1.31(4) .
O50 C50 1.29(4) .
O50 C50 1.39(4) 2_455
C50 O50 1.39(4) 2_455

loop_
_geom_hbond_atom_site_label_D
_geom_hbond_atom_site_label_H
_geom_hbond_atom_site_label_A
_geom_hbond_distance_DH
_geom_hbond_distance_HA
_geom_hbond_distance_DA
_geom_hbond_angle_DHA
_geom_hbond_site_symmetry_A
O9 H9A S1 0.84 2.49 3.295(5) 161.5 7_656
O16 H16 S1 0.84 2.48 3.285(5) 162.0 7_655
